data_2229265
loop_
_publ_author_name
'Jiang, Zhan-Guo'
'Chen, Jing'
'Feng, Yun-Long'

_publ_section_title
;
 Poly[[bis(2,2-bipyridine)bis[\m~6~-5-(carboxylatomethoxy)benzene-1,3-dicarboxylato]trimanganese(II)]
 monohydrate]
;
_journal_coeditor_code WM2447
_journal_issue 2
_journal_name_full 'Acta Crystallographica Section E'
_journal_page_first m259
_journal_page_last m260
_journal_paper_doi 10.1107/S1600536811002819
_journal_volume 67
_journal_year 2011
_chemical_formula_iupac '[Mn3 (C10 H5 O7)2 (C10 H8 N2)2], H2 O'
_chemical_formula_moiety 'C40 H26 Mn3 N4 O14, 2(H O0.50)'
_chemical_formula_sum 'C40 H28 Mn3 N4 O15'
_chemical_formula_weight 969.48
_chemical_name_systematic
;
Poly[[bis(2,2-bipyridine)bis[\m~6~-5-(carboxylatomethoxy)benzene-1,3-
dicarboxylato]trimanganese(II)] monohydrate]
;
_space_group_IT_number 14
_symmetry_cell_setting monoclinic
_symmetry_space_group_name_Hall '-P 2yn'
_symmetry_space_group_name_H-M 'P 1 21/n 1'
_atom_sites_solution_hydrogens geom
_atom_sites_solution_primary direct
_atom_sites_solution_secondary difmap
_audit_creation_method SHELXL-97
_cell_angle_alpha 90.00
_cell_angle_beta 114.6330(10)
_cell_angle_gamma 90.00
_cell_formula_units_Z 2
_cell_length_a 8.56830(10)
_cell_length_b 25.2280(4)
_cell_length_c 9.76850(10)
_cell_measurement_reflns_used 8045
_cell_measurement_temperature 296(2)
_cell_measurement_theta_max 27.67
_cell_measurement_theta_min 2.43
_cell_volume 1919.41(5)
_computing_cell_refinement 'SAINT (Bruker, 2006)'
_computing_data_collection 'APEX2 (Bruker, 2006)'
_computing_data_reduction 'SAINT (Bruker, 2006)'
_computing_molecular_graphics 'DIAMOND (Brandenburg, 2008)'
_computing_publication_material 'SHELXTL (Brandenburg, 2008)'
_computing_structure_refinement 'SHELXS97 (Sheldrick, 2008)'
_computing_structure_solution 'SHELXS97 (Sheldrick, 2008)'
_diffrn_ambient_temperature 296(2)
_diffrn_measured_fraction_theta_full 0.991
_diffrn_measured_fraction_theta_max 0.991
_diffrn_measurement_device_type 'Bruker APEXII area-detector'
_diffrn_measurement_method \w
_diffrn_radiation_monochromator graphite
_diffrn_radiation_source 'fine-focus sealed tube'
_diffrn_radiation_type MoK\a
_diffrn_radiation_wavelength 0.71073
_diffrn_reflns_av_R_equivalents 0.0230
_diffrn_reflns_av_sigmaI/netI 0.0184
_diffrn_reflns_limit_h_max 8
_diffrn_reflns_limit_h_min -9
_diffrn_reflns_limit_k_max 30
_diffrn_reflns_limit_k_min -24
_diffrn_reflns_limit_l_max 11
_diffrn_reflns_limit_l_min -11
_diffrn_reflns_number 16528
_diffrn_reflns_theta_full 25.00
_diffrn_reflns_theta_max 25.00
_diffrn_reflns_theta_min 2.43
_diffrn_standards_number 0
_exptl_absorpt_coefficient_mu 1.053
_exptl_absorpt_correction_T_max 0.907
_exptl_absorpt_correction_T_min 0.786
_exptl_absorpt_correction_type multi-scan
_exptl_absorpt_process_details '(<i>SADABS</i>; Sheldrick, 1996)'
_exptl_crystal_colour yellow
_exptl_crystal_density_diffrn 1.677
_exptl_crystal_density_method 'not measured'
_exptl_crystal_description block
_exptl_crystal_F_000 982
_exptl_crystal_size_max 0.37
_exptl_crystal_size_mid 0.19
_exptl_crystal_size_min 0.09
_refine_diff_density_max 1.112
_refine_diff_density_min -0.473
_refine_ls_extinction_method none
_refine_ls_goodness_of_fit_ref 1.097
_refine_ls_hydrogen_treatment mixed
_refine_ls_matrix_type full
_refine_ls_number_parameters 292
_refine_ls_number_reflns 3350
_refine_ls_number_restraints 6
_refine_ls_restrained_S_all 1.096
_refine_ls_R_factor_all 0.0398
_refine_ls_R_factor_gt 0.0355
_refine_ls_shift/su_max 0.000
_refine_ls_shift/su_mean 0.000
_refine_ls_structure_factor_coef Fsqd
_refine_ls_weighting_details 'calc w=1/[\s^2^(Fo^2^)+(0.0743P)^2^+1.9128P] where P=(Fo^2^+2Fc^2^)/3'
_refine_ls_weighting_scheme calc
_refine_ls_wR_factor_gt 0.1178
_refine_ls_wR_factor_ref 0.1226
_reflns_number_gt 3012
_reflns_number_total 3350
_reflns_threshold_expression I>2\s(I)
_cod_data_source_file wm2447.cif
_cod_data_source_block I
_cod_original_cell_volume 1919.41(4)
_cod_original_sg_symbol_H-M 'P 21/n'
_cod_database_code 2229265
_cod_database_fobs_code 2229265

loop_
_symmetry_equiv_pos_as_xyz
'x, y, z'
'-x+1/2, y+1/2, -z+1/2'
'-x, -y, -z'
'x-1/2, -y-1/2, z-1/2'

loop_
_atom_site_type_symbol
_atom_site_label
_atom_site_fract_x
_atom_site_fract_y
_atom_site_fract_z
_atom_site_U_iso_or_equiv
_atom_site_adp_type
_atom_site_calc_flag
_atom_site_refinement_flags
_atom_site_occupancy
_atom_site_disorder_assembly
_atom_site_disorder_group
Mn Mn1 0.23443(6) 0.121021(17) 0.11506(5) 0.02566(17) Uani d . 1 . .
Mn Mn2 0.0000 0.0000 0.0000 0.02189(18) Uani d S 1 . .
O O1W -0.6212(6) -0.12729(17) -0.9008(6) 0.0426(12) Uani d PD 0.50 . .
H H1WB -0.5137(17) -0.130(3) -0.874(7) 0.051 Uiso d PD 0.50 . .
H H1WA -0.659(7) -0.111(3) -0.984(5) 0.051 Uiso d PD 0.50 . .
O O1 0.0588(3) 0.08005(8) -0.0861(2) 0.0297(5) Uani d . 1 . .
O O2 0.2531(3) 0.12144(9) -0.1396(2) 0.0353(5) Uani d . 1 . .
O O3 0.1568(3) 0.11891(9) -0.7023(3) 0.0416(6) Uani d . 1 . .
O O4 0.0038(3) 0.04991(9) -0.8255(2) 0.0387(6) Uani d . 1 . .
O O5 -0.3626(3) 0.00513(9) -0.5459(2) 0.0337(5) Uani d . 1 . .
O O6 -0.7274(3) -0.01469(9) -0.8866(2) 0.0337(5) Uani d . 1 . .
O O7 -0.5860(3) 0.06004(9) -0.7894(3) 0.0408(6) Uani d . 1 . .
N N1 0.1153(4) 0.20221(11) 0.0619(3) 0.0344(6) Uani d . 1 . .
N N2 0.4486(3) 0.17919(10) 0.1761(3) 0.0308(6) Uani d . 1 . .
C C1 0.0167(3) 0.08164(10) -0.3438(3) 0.0207(6) Uani d . 1 . .
C C2 0.0778(4) 0.09280(10) -0.4528(3) 0.0213(6) Uani d . 1 . .
H H2 0.1769 0.1128 -0.4285 0.026 Uiso calc R 1 . .
C C3 -0.0115(4) 0.07361(10) -0.5978(3) 0.0217(6) Uani d . 1 . .
C C4 -0.1610(4) 0.04408(11) -0.6359(3) 0.0227(6) Uani d . 1 . .
H H4 -0.2187 0.0308 -0.7330 0.027 Uiso calc R 1 . .
C C5 -0.2231(3) 0.03463(11) -0.5281(3) 0.0228(6) Uani d . 1 . .
C C6 -0.1349(4) 0.05419(11) -0.3831(3) 0.0232(6) Uani d . 1 . .
H H6 -0.1786 0.0487 -0.3116 0.028 Uiso calc R 1 . .
C C7 0.1182(4) 0.09562(10) -0.1816(3) 0.0237(6) Uani d . 1 . .
C C8 0.0547(4) 0.08148(12) -0.7170(3) 0.0269(6) Uani d . 1 . .
C C9 -0.4589(4) -0.02186(12) -0.6826(3) 0.0306(7) Uani d . 1 . .
H H9A -0.5073 -0.0537 -0.6605 0.037 Uiso calc R 1 . .
H H9B -0.3821 -0.0326 -0.7277 0.037 Uiso calc R 1 . .
C C10 -0.6025(4) 0.01101(12) -0.7951(3) 0.0264(6) Uani d . 1 . .
C C11 -0.0531(5) 0.21147(17) 0.0082(4) 0.0468(9) Uani d . 1 . .
H H11 -0.1278 0.1827 -0.0174 0.056 Uiso calc R 1 . .
C C12 -0.1217(6) 0.2624(2) -0.0112(4) 0.0587(12) Uani d . 1 . .
H H12 -0.2397 0.2678 -0.0514 0.070 Uiso calc R 1 . .
C C13 -0.0103(6) 0.30430(18) 0.0307(5) 0.0613(12) Uani d . 1 . .
H H13 -0.0521 0.3388 0.0210 0.074 Uiso calc R 1 . .
C C14 0.1621(6) 0.29541(15) 0.0868(4) 0.0514(10) Uani d . 1 . .
H H14 0.2382 0.3238 0.1155 0.062 Uiso calc R 1 . .
C C15 0.2239(4) 0.24397(13) 0.1008(3) 0.0342(7) Uani d . 1 . .
C C16 0.4077(4) 0.23094(12) 0.1557(3) 0.0318(7) Uani d . 1 . .
C C17 0.5338(5) 0.26898(13) 0.1875(4) 0.0440(9) Uani d . 1 . .
H H17 0.5040 0.3046 0.1724 0.053 Uiso calc R 1 . .
C C18 0.7043(5) 0.25413(15) 0.2416(4) 0.0479(9) Uani d . 1 . .
H H18 0.7899 0.2796 0.2644 0.057 Uiso calc R 1 . .
C C19 0.7455(5) 0.20131(15) 0.2613(4) 0.0456(9) Uani d . 1 . .
H H19 0.8589 0.1900 0.2968 0.055 Uiso calc R 1 . .
C C20 0.6131(4) 0.16548(13) 0.2268(4) 0.0381(8) Uani d . 1 . .
H H20 0.6403 0.1296 0.2397 0.046 Uiso calc R 1 . .

loop_
_atom_site_aniso_label
_atom_site_aniso_U_11
_atom_site_aniso_U_22
_atom_site_aniso_U_33
_atom_site_aniso_U_12
_atom_site_aniso_U_13
_atom_site_aniso_U_23
Mn1 0.0318(3) 0.0250(3) 0.0198(3) -0.00594(17) 0.0103(2) -0.00228(16)
Mn2 0.0203(3) 0.0264(3) 0.0174(3) -0.0036(2) 0.0062(2) -0.0038(2)
O1W 0.031(2) 0.022(2) 0.081(4) -0.0176(19) 0.030(3) -0.026(2)
O1 0.0381(12) 0.0346(11) 0.0175(9) -0.0066(9) 0.0128(9) -0.0019(8)
O2 0.0355(13) 0.0405(13) 0.0266(11) -0.0142(10) 0.0096(10) -0.0066(9)
O3 0.0529(15) 0.0437(14) 0.0397(13) -0.0147(11) 0.0308(12) -0.0004(10)
O4 0.0457(14) 0.0523(14) 0.0230(11) -0.0026(11) 0.0191(10) -0.0108(10)
O5 0.0225(11) 0.0500(13) 0.0265(11) -0.0143(9) 0.0081(9) -0.0015(9)
O6 0.0240(11) 0.0355(12) 0.0331(11) -0.0025(9) 0.0036(9) -0.0045(9)
O7 0.0329(12) 0.0268(12) 0.0507(14) -0.0042(9) 0.0056(11) 0.0036(10)
N1 0.0399(16) 0.0386(15) 0.0291(13) 0.0006(12) 0.0188(12) 0.0027(11)
N2 0.0389(15) 0.0249(13) 0.0306(13) -0.0035(11) 0.0164(12) -0.0029(10)
C1 0.0251(14) 0.0191(13) 0.0180(13) 0.0014(11) 0.0091(11) 0.0008(10)
C2 0.0230(14) 0.0194(13) 0.0215(13) -0.0018(11) 0.0093(11) -0.0003(10)
C3 0.0256(14) 0.0219(14) 0.0192(13) 0.0039(11) 0.0110(11) 0.0018(10)
C4 0.0222(14) 0.0259(14) 0.0168(12) -0.0006(11) 0.0050(11) -0.0017(10)
C5 0.0181(13) 0.0262(14) 0.0225(13) 0.0007(11) 0.0069(11) 0.0039(11)
C6 0.0233(14) 0.0288(14) 0.0181(13) 0.0016(11) 0.0091(11) 0.0034(11)
C7 0.0302(15) 0.0199(13) 0.0200(13) 0.0019(12) 0.0096(12) -0.0011(11)
C8 0.0298(16) 0.0321(16) 0.0214(14) 0.0043(13) 0.0132(12) 0.0056(12)
C9 0.0236(15) 0.0301(16) 0.0330(16) -0.0061(12) 0.0067(13) -0.0023(13)
C10 0.0220(15) 0.0307(16) 0.0273(15) -0.0029(12) 0.0111(12) -0.0002(12)
C11 0.044(2) 0.062(2) 0.0393(19) 0.0037(18) 0.0220(16) 0.0068(17)
C12 0.057(2) 0.085(3) 0.042(2) 0.029(2) 0.0267(19) 0.013(2)
C13 0.081(3) 0.052(3) 0.053(2) 0.029(2) 0.030(2) 0.008(2)
C14 0.068(3) 0.0360(19) 0.051(2) 0.0100(19) 0.025(2) 0.0001(16)
C15 0.050(2) 0.0301(16) 0.0258(15) 0.0028(14) 0.0192(14) 0.0017(12)
C16 0.0471(19) 0.0265(15) 0.0246(15) -0.0049(14) 0.0177(14) -0.0018(12)
C17 0.063(3) 0.0251(16) 0.048(2) -0.0093(16) 0.0268(18) -0.0055(14)
C18 0.053(2) 0.046(2) 0.052(2) -0.0217(18) 0.0289(18) -0.0113(17)
C19 0.041(2) 0.048(2) 0.051(2) -0.0097(17) 0.0229(17) -0.0070(17)
C20 0.0378(19) 0.0321(17) 0.0450(19) -0.0029(14) 0.0179(15) -0.0035(14)

loop_
_atom_type_symbol
_atom_type_description
_atom_type_scat_dispersion_real
_atom_type_scat_dispersion_imag
_atom_type_scat_source
C C 0.0033 0.0016 'International Tables Vol C Tables 4.2.6.8 and 6.1.1.4'
H H 0.0000 0.0000 'International Tables Vol C Tables 4.2.6.8 and 6.1.1.4'
N N 0.0061 0.0033 'International Tables Vol C Tables 4.2.6.8 and 6.1.1.4'
O O 0.0106 0.0060 'International Tables Vol C Tables 4.2.6.8 and 6.1.1.4'
Mn Mn 0.3368 0.7283 'International Tables Vol C Tables 4.2.6.8 and 6.1.1.4'

loop_
_geom_angle_atom_site_label_1
_geom_angle_atom_site_label_2
_geom_angle_atom_site_label_3
_geom_angle_site_symmetry_1
_geom_angle_site_symmetry_3
_geom_angle
_geom_angle_publ_flag
O7 Mn1 O3 1_656 1_556 92.04(10) ?
O7 Mn1 O1 1_656 . 99.00(9) ?
O3 Mn1 O1 1_556 . 113.65(9) ?
O7 Mn1 N2 1_656 . 89.68(9) ?
O3 Mn1 N2 1_556 . 107.44(9) ?
O1 Mn1 N2 . . 137.52(8) ?
O7 Mn1 N1 1_656 . 161.31(10) ?
O3 Mn1 N1 1_556 . 86.93(9) ?
O1 Mn1 N1 . . 98.49(9) ?
N2 Mn1 N1 . . 72.92(10) ?
O4 Mn2 O4 1_556 3_554 180.00(12) ?
O4 Mn2 O6 1_556 3_454 87.76(9) ?
O4 Mn2 O6 3_554 3_454 92.24(9) ?
O4 Mn2 O6 1_556 1_656 92.24(9) ?
O4 Mn2 O6 3_554 1_656 87.76(9) ?
O6 Mn2 O6 3_454 1_656 180.00(11) ?
O4 Mn2 O1 1_556 3 99.16(8) ?
O4 Mn2 O1 3_554 3 80.84(8) ?
O6 Mn2 O1 3_454 3 89.06(8) ?
O6 Mn2 O1 1_656 3 90.94(8) ?
O4 Mn2 O1 1_556 . 80.84(8) ?
O4 Mn2 O1 3_554 . 99.16(8) ?
O6 Mn2 O1 3_454 . 90.94(8) ?
O6 Mn2 O1 1_656 . 89.06(8) ?
O1 Mn2 O1 3 . 180.00(5) ?
H1WB O1W H1WA . . 105.3(4) ?
C7 O1 Mn1 . . 100.06(17) ?
C7 O1 Mn2 . . 137.20(18) ?
Mn1 O1 Mn2 . . 105.02(8) ?
C8 O3 Mn1 . 1_554 111.51(19) ?
C8 O4 Mn2 . 1_554 161.5(2) ?
C5 O5 C9 . . 121.3(2) ?
C10 O6 Mn2 . 1_454 134.2(2) ?
C10 O7 Mn1 . 1_454 131.3(2) ?
C11 N1 C15 . . 118.6(3) ?
C11 N1 Mn1 . . 124.2(3) ?
C15 N1 Mn1 . . 116.8(2) ?
C20 N2 C16 . . 118.6(3) ?
C20 N2 Mn1 . . 123.7(2) ?
C16 N2 Mn1 . . 117.7(2) ?
C6 C1 C2 . . 119.9(2) ?
C6 C1 C7 . . 118.5(2) ?
C2 C1 C7 . . 121.5(2) ?
C3 C2 C1 . . 119.1(2) ?
C3 C2 H2 . . 120.5 ?
C1 C2 H2 . . 120.5 ?
C2 C3 C4 . . 121.0(2) ?
C2 C3 C8 . . 121.3(2) ?
C4 C3 C8 . . 117.7(2) ?
C5 C4 C3 . . 119.4(2) ?
C5 C4 H4 . . 120.3 ?
C3 C4 H4 . . 120.3 ?
O5 C5 C4 . . 126.5(2) ?
O5 C5 C6 . . 113.7(2) ?
C4 C5 C6 . . 119.7(3) ?
C1 C6 C5 . . 120.8(3) ?
C1 C6 H6 . . 119.6 ?
C5 C6 H6 . . 119.6 ?
O2 C7 O1 . . 120.9(2) ?
O2 C7 C1 . . 121.6(2) ?
O1 C7 C1 . . 117.5(2) ?
O4 C8 O3 . . 123.8(3) ?
O4 C8 C3 . . 117.5(3) ?
O3 C8 C3 . . 118.7(3) ?
O5 C9 C10 . . 113.6(2) ?
O5 C9 H9A . . 108.9 ?
C10 C9 H9A . . 108.9 ?
O5 C9 H9B . . 108.9 ?
C10 C9 H9B . . 108.9 ?
H9A C9 H9B . . 107.7 ?
O7 C10 O6 . . 126.5(3) ?
O7 C10 C9 . . 118.0(3) ?
O6 C10 C9 . . 115.5(3) ?
N1 C11 C12 . . 122.7(4) ?
N1 C11 H11 . . 118.6 ?
C12 C11 H11 . . 118.6 ?
C13 C12 C11 . . 118.1(4) ?
C13 C12 H12 . . 121.0 ?
C11 C12 H12 . . 121.0 ?
C14 C13 C12 . . 119.8(4) ?
C14 C13 H13 . . 120.1 ?
C12 C13 H13 . . 120.1 ?
C13 C14 C15 . . 119.9(4) ?
C13 C14 H14 . . 120.0 ?
C15 C14 H14 . . 120.0 ?
N1 C15 C14 . . 120.8(3) ?
N1 C15 C16 . . 115.8(3) ?
C14 C15 C16 . . 123.4(3) ?
N2 C16 C17 . . 120.7(3) ?
N2 C16 C15 . . 116.3(3) ?
C17 C16 C15 . . 123.0(3) ?
C16 C17 C18 . . 120.1(3) ?
C16 C17 H17 . . 120.0 ?
C18 C17 H17 . . 120.0 ?
C19 C18 C17 . . 119.1(3) ?
C19 C18 H18 . . 120.5 ?
C17 C18 H18 . . 120.5 ?
C18 C19 C20 . . 117.8(4) ?
C18 C19 H19 . . 121.1 ?
C20 C19 H19 . . 121.1 ?
N2 C20 C19 . . 123.8(3) ?
N2 C20 H20 . . 118.1 ?
C19 C20 H20 . . 118.1 ?

loop_
_geom_bond_atom_site_label_1
_geom_bond_atom_site_label_2
_geom_bond_site_symmetry_2
_geom_bond_distance
_geom_bond_publ_flag
Mn1 O7 1_656 2.100(2) y
Mn1 O3 1_556 2.148(2) y
Mn1 O1 . 2.175(2) y
Mn1 N2 . 2.228(3) y
Mn1 N1 . 2.251(3) y
Mn2 O4 1_556 2.108(2) ?
Mn2 O4 3_554 2.108(2) y
Mn2 O6 3_454 2.159(2) y
Mn2 O6 1_656 2.159(2) ?
Mn2 O1 3 2.322(2) ?
Mn2 O1 . 2.322(2) y
O1W H1WB . 0.849(2) ?
O1W H1WA . 0.849(2) ?
O1 C7 . 1.296(3) ?
O2 C7 . 1.238(4) ?
O3 C8 . 1.254(4) ?
O3 Mn1 1_554 2.148(2) ?
O4 C8 . 1.250(4) ?
O4 Mn2 1_554 2.108(2) ?
O5 C5 . 1.356(3) ?
O5 C9 . 1.417(4) ?
O6 C10 . 1.252(4) ?
O6 Mn2 1_454 2.159(2) ?
O7 C10 . 1.244(4) ?
O7 Mn1 1_454 2.100(2) ?
N1 C11 . 1.334(5) ?
N1 C15 . 1.351(4) ?
N2 C20 . 1.330(4) ?
N2 C16 . 1.345(4) ?
C1 C6 . 1.378(4) ?
C1 C2 . 1.396(4) ?
C1 C7 . 1.498(4) ?
C2 C3 . 1.386(4) ?
C2 H2 . 0.9300 ?
C3 C4 . 1.392(4) ?
C3 C8 . 1.506(4) ?
C4 C5 . 1.384(4) ?
C4 H4 . 0.9300 ?
C5 C6 . 1.389(4) ?
C6 H6 . 0.9300 ?
C9 C10 . 1.511(4) ?
C9 H9A . 0.9700 ?
C9 H9B . 0.9700 ?
C11 C12 . 1.394(6) ?
C11 H11 . 0.9300 ?
C12 C13 . 1.366(7) ?
C12 H12 . 0.9300 ?
C13 C14 . 1.363(6) ?
C13 H13 . 0.9300 ?
C14 C15 . 1.387(5) ?
C14 H14 . 0.9300 ?
C15 C16 . 1.474(5) ?
C16 C17 . 1.380(5) ?
C17 C18 . 1.382(6) ?
C17 H17 . 0.9300 ?
C18 C19 . 1.371(5) ?
C18 H18 . 0.9300 ?
C19 C20 . 1.378(5) ?
C19 H19 . 0.9300 ?
C20 H20 . 0.9300 ?

loop_
_geom_hbond_atom_site_label_D
_geom_hbond_atom_site_label_H
_geom_hbond_atom_site_label_A
_geom_hbond_site_symmetry_A
_geom_hbond_distance_DH
_geom_hbond_distance_HA
_geom_hbond_distance_DA
_geom_hbond_angle_DHA
O1W H1WB O2 3_554 0.849(2) 2.190(19) 3.015(5) 164(6)

loop_
_geom_torsion_atom_site_label_1
_geom_torsion_atom_site_label_2
_geom_torsion_atom_site_label_3
_geom_torsion_atom_site_label_4
_geom_torsion_site_symmetry_1
_geom_torsion_site_symmetry_2
_geom_torsion_site_symmetry_3
_geom_torsion_site_symmetry_4
_geom_torsion
_geom_torsion_publ_flag
O7 Mn1 O1 C7 1_656 . . . -94.71(18) ?
O3 Mn1 O1 C7 1_556 . . . 169.05(17) ?
N2 Mn1 O1 C7 . . . . 4.8(2) ?
N1 Mn1 O1 C7 . . . . 78.69(18) ?
O7 Mn1 O1 Mn2 1_656 . . . 50.28(10) ?
O3 Mn1 O1 Mn2 1_556 . . . -45.96(12) ?
N2 Mn1 O1 Mn2 . . . . 149.75(11) ?
N1 Mn1 O1 Mn2 . . . . -136.32(9) ?
O4 Mn2 O1 C7 1_556 . . . 162.4(3) ?
O4 Mn2 O1 C7 3_554 . . . -17.6(3) ?
O6 Mn2 O1 C7 3_454 . . . -110.0(3) ?
O6 Mn2 O1 C7 1_656 . . . 70.0(3) ?
O4 Mn2 O1 Mn1 1_556 . . . 38.66(9) ?
O4 Mn2 O1 Mn1 3_554 . . . -141.34(9) ?
O6 Mn2 O1 Mn1 3_454 . . . 126.24(9) ?
O6 Mn2 O1 Mn1 1_656 . . . -53.76(9) ?
O7 Mn1 N1 C11 1_656 . . . -156.2(3) ?
O3 Mn1 N1 C11 1_556 . . . -68.9(3) ?
O1 Mn1 N1 C11 . . . . 44.5(3) ?
N2 Mn1 N1 C11 . . . . -178.2(3) ?
O7 Mn1 N1 C15 1_656 . . . 17.3(4) ?
O3 Mn1 N1 C15 1_556 . . . 104.6(2) ?
O1 Mn1 N1 C15 . . . . -141.9(2) ?
N2 Mn1 N1 C15 . . . . -4.7(2) ?
O7 Mn1 N2 C20 1_656 . . . 9.9(3) ?
O3 Mn1 N2 C20 1_556 . . . 102.0(3) ?
O1 Mn1 N2 C20 . . . . -93.1(3) ?
N1 Mn1 N2 C20 . . . . -177.0(3) ?
O7 Mn1 N2 C16 1_656 . . . -172.2(2) ?
O3 Mn1 N2 C16 1_556 . . . -80.2(2) ?
O1 Mn1 N2 C16 . . . . 84.7(2) ?
N1 Mn1 N2 C16 . . . . 0.9(2) ?
C6 C1 C2 C3 . . . . -3.2(4) ?
C7 C1 C2 C3 . . . . 172.6(2) ?
C1 C2 C3 C4 . . . . 0.7(4) ?
C1 C2 C3 C8 . . . . -176.0(2) ?
C2 C3 C4 C5 . . . . 1.3(4) ?
C8 C3 C4 C5 . . . . 178.1(2) ?
C9 O5 C5 C4 . . . . 2.6(4) ?
C9 O5 C5 C6 . . . . -174.3(2) ?
C3 C4 C5 O5 . . . . -177.4(3) ?
C3 C4 C5 C6 . . . . -0.7(4) ?
C2 C1 C6 C5 . . . . 3.8(4) ?
C7 C1 C6 C5 . . . . -172.1(2) ?
O5 C5 C6 C1 . . . . 175.2(2) ?
C4 C5 C6 C1 . . . . -1.9(4) ?
Mn1 O1 C7 O2 . . . . 7.3(3) ?
Mn2 O1 C7 O2 . . . . -118.1(3) ?
Mn1 O1 C7 C1 . . . . -172.1(2) ?
Mn2 O1 C7 C1 . . . . 62.5(4) ?
C6 C1 C7 O2 . . . . -178.1(3) ?
C2 C1 C7 O2 . . . . 6.0(4) ?
C6 C1 C7 O1 . . . . 1.3(4) ?
C2 C1 C7 O1 . . . . -174.6(2) ?
Mn2 O4 C8 O3 1_554 . . . 36.8(8) ?
Mn2 O4 C8 C3 1_554 . . . -143.2(6) ?
Mn1 O3 C8 O4 1_554 . . . -0.7(4) ?
Mn1 O3 C8 C3 1_554 . . . 179.27(19) ?
C2 C3 C8 O4 . . . . 157.0(3) ?
C4 C3 C8 O4 . . . . -19.8(4) ?
C2 C3 C8 O3 . . . . -23.0(4) ?
C4 C3 C8 O3 . . . . 160.2(3) ?
C5 O5 C9 C10 . . . . -89.4(3) ?
Mn1 O7 C10 O6 1_454 . . . 15.9(5) ?
Mn1 O7 C10 C9 1_454 . . . -164.6(2) ?
Mn2 O6 C10 O7 1_454 . . . -32.8(5) ?
Mn2 O6 C10 C9 1_454 . . . 147.6(2) ?
O5 C9 C10 O7 . . . . 27.3(4) ?
O5 C9 C10 O6 . . . . -153.1(3) ?
C15 N1 C11 C12 . . . . 0.8(5) ?
Mn1 N1 C11 C12 . . . . 174.2(3) ?
N1 C11 C12 C13 . . . . -1.7(6) ?
C11 C12 C13 C14 . . . . 1.2(6) ?
C12 C13 C14 C15 . . . . 0.1(6) ?
C11 N1 C15 C14 . . . . 0.6(4) ?
Mn1 N1 C15 C14 . . . . -173.3(2) ?
C11 N1 C15 C16 . . . . -178.5(3) ?
Mn1 N1 C15 C16 . . . . 7.6(3) ?
C13 C14 C15 N1 . . . . -1.1(5) ?
C13 C14 C15 C16 . . . . 178.0(3) ?
C20 N2 C16 C17 . . . . -0.4(4) ?
Mn1 N2 C16 C17 . . . . -178.3(2) ?
C20 N2 C16 C15 . . . . -179.4(3) ?
Mn1 N2 C16 C15 . . . . 2.7(3) ?
N1 C15 C16 N2 . . . . -6.8(4) ?
C14 C15 C16 N2 . . . . 174.1(3) ?
N1 C15 C16 C17 . . . . 174.2(3) ?
C14 C15 C16 C17 . . . . -4.9(5) ?
N2 C16 C17 C18 . . . . -0.3(5) ?
C15 C16 C17 C18 . . . . 178.6(3) ?
C16 C17 C18 C19 . . . . 0.8(5) ?
C17 C18 C19 C20 . . . . -0.5(5) ?
C16 N2 C20 C19 . . . . 0.6(5) ?
Mn1 N2 C20 C19 . . . . 178.4(3) ?
C18 C19 C20 N2 . . . . -0.2(6) ?
